data_4061717
_journal_name_full Organometallics
_journal_paper_doi 10.1021/om050573q
_journal_year 2005
_chemical_formula_sum 'C44 H35 Cl2 F3 N6 P Rh'
_chemical_formula_weight 909.56
_space_group_IT_number 14
_symmetry_cell_setting monoclinic
_symmetry_space_group_name_Hall '-P 2ybc'
_symmetry_space_group_name_H-M 'P 1 21/c 1'
_cell_angle_alpha 90.00
_cell_angle_beta 95.826(2)
_cell_angle_gamma 90.00
_cell_formula_units_Z 4
_cell_length_a 18.6130(8)
_cell_length_b 10.1753(4)
_cell_length_c 21.6122(11)
_cell_measurement_temperature 100(2)
_cell_volume 4072.1(3)
_diffrn_ambient_temperature 100(2)
_exptl_crystal_density_diffrn 1.484
_cod_depositor_comments
;
The following automatic conversions were performed:
'_symmetry_cell_setting' value 'Monoclinic' changed to 'monoclinic'
according to '/home/saulius/struct/CIF-dictionaries/cif_core.dic'
dictionary named 'cif_core.dic' version 2.4.1 from 2010-06-29.

Automatic conversion script
Id: cif_fix_enum 1527 2010-12-29 10:47:43Z saulius 
;
_cod_original_sg_symbol_H-M 'P 21/c'
_cod_database_code 4061717

loop_
_symmetry_equiv_pos_as_xyz
'x, y, z'
'-x, y+1/2, -z+1/2'
'-x, -y, -z'
'x, -y-1/2, z-1/2'

loop_
_atom_site_label
_atom_site_type_symbol
_atom_site_fract_x
_atom_site_fract_y
_atom_site_fract_z
_atom_site_U_iso_or_equiv
_atom_site_adp_type
_atom_site_occupancy
_atom_site_symmetry_multiplicity
_atom_site_calc_flag
_atom_site_refinement_flags
_atom_site_disorder_assembly
_atom_site_disorder_group
Rh1 Rh 0.251017(14) 0.91231(2) 0.779740(12) 0.01334(9) Uani 1 1 d . . .
P1 P 0.26537(5) 1.10578(8) 0.72104(4) 0.01505(19) Uani 1 1 d . . .
N1 N 0.45613(17) 0.7728(3) 0.80824(15) 0.0252(7) Uani 1 1 d . . .
N2 N 0.30361(18) 0.6088(3) 0.66459(15) 0.0285(7) Uani 1 1 d . . .
N3 N 0.32423(18) 0.7034(3) 0.92858(15) 0.0251(7) Uani 1 1 d . . .
N4 N 0.15960(19) 0.5653(3) 0.78612(17) 0.0358(9) Uani 1 1 d . . .
N5 N 0.15118(15) 0.8061(3) 0.66550(13) 0.0165(6) Uani 1 1 d . . .
N6 N 0.35586(15) 1.0287(3) 0.88809(13) 0.0171(6) Uani 1 1 d . . .
F1 F 0.17375(12) 0.9174(2) 0.88764(10) 0.0315(5) Uani 1 1 d . . .
F2 F 0.15876(12) 1.1008(2) 0.83947(11) 0.0288(5) Uani 1 1 d . . .
F3 F 0.09980(11) 0.9305(2) 0.80505(10) 0.0285(5) Uani 1 1 d . . .
C1 C 0.16699(19) 0.9695(3) 0.82916(16) 0.0194(7) Uani 1 1 d . . .
C2 C 0.32215(19) 0.7421(3) 0.76662(16) 0.0178(7) Uani 1 1 d . . .
C3 C 0.26918(19) 0.7183(3) 0.81388(16) 0.0184(7) Uani 1 1 d . . .
C4 C 0.3967(2) 0.7582(3) 0.78943(16) 0.0189(7) Uani 1 1 d . . .
C5 C 0.31210(19) 0.6675(3) 0.70947(17) 0.0199(7) Uani 1 1 d . . .
C6 C 0.29939(19) 0.7087(3) 0.87814(17) 0.0193(7) Uani 1 1 d . . .
C7 C 0.2092(2) 0.6304(3) 0.79827(17) 0.0215(8) Uani 1 1 d . . .
C8 C 0.18584(18) 0.8466(3) 0.70823(16) 0.0173(7) Uani 1 1 d . . .
C9 C 0.31758(18) 0.9850(3) 0.84817(16) 0.0163(7) Uani 1 1 d . . .
C11 C 0.10442(18) 0.7548(3) 0.61636(15) 0.0163(7) Uani 1 1 d D . .
C12 C 0.03443(19) 0.7225(3) 0.62909(16) 0.0210(8) Uani 1 1 d D . .
C13 C -0.0114(2) 0.6720(4) 0.57992(17) 0.0237(8) Uani 1 1 d D . .
H13 H -0.0595 0.6483 0.5864 0.028 Uiso 1 1 calc R . .
C14 C 0.0120(2) 0.6562(3) 0.52218(17) 0.0256(8) Uani 1 1 d D . .
H14 H -0.0203 0.6228 0.4891 0.031 Uiso 1 1 calc R . .
C15 C 0.0817(2) 0.6881(3) 0.51132(17) 0.0226(8) Uani 1 1 d D . .
H15 H 0.0967 0.6755 0.4710 0.027 Uiso 1 1 calc R . .
C16 C 0.13029(19) 0.7383(3) 0.55850(16) 0.0195(7) Uani 1 1 d D . .
C17 C 0.2059(2) 0.7757(4) 0.54721(18) 0.0259(8) Uani 1 1 d . . .
H17A H 0.2127 0.7612 0.5034 0.031 Uiso 1 1 calc R . .
H17B H 0.2404 0.7217 0.5734 0.031 Uiso 1 1 calc R . .
H17C H 0.2140 0.8687 0.5575 0.031 Uiso 1 1 calc R . .
C18 C 0.0106(2) 0.7421(5) 0.69273(18) 0.0318(9) Uani 1 1 d . . .
H18A H -0.0401 0.7161 0.6925 0.038 Uiso 1 1 calc R . .
H18B H 0.0160 0.8349 0.7044 0.038 Uiso 1 1 calc R . .
H18C H 0.0405 0.6880 0.7228 0.038 Uiso 1 1 calc R . .
C21 C 0.40085(19) 1.0863(3) 0.93695(16) 0.0197(7) Uani 1 1 d D . .
C22 C 0.4709(2) 1.1214(3) 0.92580(17) 0.0234(8) Uani 1 1 d D . .
C23 C 0.5138(2) 1.1771(3) 0.97540(18) 0.0259(9) Uani 1 1 d D . .
H23 H 0.5618 1.2033 0.9700 0.031 Uiso 1 1 calc R . .
C24 C 0.4878(2) 1.1948(4) 1.03216(19) 0.0310(10) Uani 1 1 d D . .
H24 H 0.5180 1.2333 1.0654 0.037 Uiso 1 1 calc R . .
C25 C 0.4187(2) 1.1577(4) 1.04151(18) 0.0298(9) Uani 1 1 d D . .
H25 H 0.4021 1.1705 1.0812 0.036 Uiso 1 1 calc R . .
C26 C 0.3725(2) 1.1020(4) 0.99418(17) 0.0258(8) Uani 1 1 d D . .
C27 C 0.2974(2) 1.0599(4) 1.00339(19) 0.0333(10) Uani 1 1 d . . .
H27A H 0.2898 1.0683 1.0474 0.040 Uiso 1 1 calc R . .
H27B H 0.2904 0.9681 0.9904 0.040 Uiso 1 1 calc R . .
H27C H 0.2627 1.1157 0.9784 0.040 Uiso 1 1 calc R . .
C28 C 0.4983(2) 1.0981(4) 0.86382(18) 0.0280(9) Uani 1 1 d . . .
H28A H 0.5492 1.1237 0.8658 0.034 Uiso 1 1 calc R . .
H28B H 0.4700 1.1506 0.8320 0.034 Uiso 1 1 calc R . .
H28C H 0.4935 1.0047 0.8531 0.034 Uiso 1 1 calc R . .
C31 C 0.18443(18) 1.1956(3) 0.69049(15) 0.0173(7) Uani 1 1 d D . .
C32 C 0.11537(19) 1.1427(4) 0.69015(16) 0.0208(8) Uani 1 1 d D . .
H32 H 0.1093 1.0562 0.7054 0.025 Uiso 1 1 calc R . .
C33 C 0.0551(2) 1.2163(4) 0.66758(17) 0.0264(8) Uani 1 1 d D . .
H33 H 0.0080 1.1800 0.6675 0.032 Uiso 1 1 calc R . .
C34 C 0.0638(2) 1.3419(4) 0.64531(17) 0.0282(9) Uani 1 1 d D . .
H34 H 0.0228 1.3923 0.6302 0.034 Uiso 1 1 calc R . .
C35 C 0.1321(2) 1.3941(4) 0.64504(18) 0.0298(9) Uani 1 1 d D . .
H35 H 0.1378 1.4800 0.6291 0.036 Uiso 1 1 calc R . .
C36 C 0.1925(2) 1.3229(3) 0.66776(17) 0.0243(8) Uani 1 1 d D . .
H36 H 0.2393 1.3604 0.6679 0.029 Uiso 1 1 calc R . .
C41 C 0.31893(18) 1.2359(3) 0.76172(15) 0.0163(7) Uani 1 1 d D . .
C42 C 0.29380(19) 1.2874(3) 0.81565(16) 0.0201(8) Uani 1 1 d D . .
H42 H 0.2508 1.2539 0.8299 0.024 Uiso 1 1 calc R . .
C43 C 0.3315(2) 1.3870(3) 0.84825(17) 0.0223(8) Uani 1 1 d D . .
H43 H 0.3150 1.4203 0.8854 0.027 Uiso 1 1 calc R . .
C44 C 0.39356(19) 1.4384(3) 0.82656(17) 0.0215(8) Uani 1 1 d D . .
H44 H 0.4194 1.5071 0.8487 0.026 Uiso 1 1 calc R . .
C45 C 0.4175(2) 1.3891(3) 0.77276(18) 0.0233(8) Uani 1 1 d D . .
H45 H 0.4596 1.4250 0.7578 0.028 Uiso 1 1 calc R . .
C46 C 0.38070(19) 1.2878(3) 0.74043(16) 0.0191(7) Uani 1 1 d D . .
H46 H 0.3978 1.2539 0.7037 0.023 Uiso 1 1 calc R . .
C51 C 0.31298(18) 1.0656(3) 0.65386(15) 0.0170(7) Uani 1 1 d D . .
C52 C 0.2868(2) 1.0999(3) 0.59358(16) 0.0212(8) Uani 1 1 d D . .
H52 H 0.2435 1.1496 0.5863 0.025 Uiso 1 1 calc R . .
C53 C 0.3237(2) 1.0616(4) 0.54395(17) 0.0261(8) Uani 1 1 d D . .
H53 H 0.3056 1.0851 0.5028 0.031 Uiso 1 1 calc R . .
C54 C 0.3865(2) 0.9899(4) 0.55399(18) 0.0255(8) Uani 1 1 d D . .
H54 H 0.4117 0.9641 0.5198 0.031 Uiso 1 1 calc R . .
C55 C 0.4130(2) 0.9556(4) 0.61390(17) 0.0248(8) Uani 1 1 d D . .
H55 H 0.4564 0.9064 0.6208 0.030 Uiso 1 1 calc R . .
C56 C 0.3767(2) 0.9922(4) 0.66346(17) 0.0229(8) Uani 1 1 d D . .
H56 H 0.3950 0.9676 0.7045 0.028 Uiso 1 1 calc R . .
C99 C 0.0945(3) 0.0309(5) 0.4559(2) 0.0436(11) Uani 1 1 d . . .
H99A H 0.1024 -0.0648 0.4519 0.052 Uiso 1 1 calc R . .
H99B H 0.0483 0.0535 0.4314 0.052 Uiso 1 1 calc R . .
Cl1 Cl 0.08949(6) 0.07103(10) 0.53499(5) 0.0351(2) Uani 1 1 d . . .
Cl2 Cl 0.16581(7) 0.11702(15) 0.42592(6) 0.0569(4) Uani 1 1 d . . .

loop_
_atom_site_aniso_label
_atom_site_aniso_U_11
_atom_site_aniso_U_22
_atom_site_aniso_U_33
_atom_site_aniso_U_23
_atom_site_aniso_U_13
_atom_site_aniso_U_12
Rh1 0.01420(14) 0.01152(14) 0.01422(14) -0.00057(10) 0.00101(10) 0.00001(10)
P1 0.0159(4) 0.0126(4) 0.0167(4) 0.0004(3) 0.0018(3) 0.0005(3)
N1 0.0255(18) 0.0227(17) 0.0278(18) -0.0005(14) 0.0042(14) 0.0010(13)
N2 0.0335(19) 0.0240(18) 0.0274(18) -0.0063(15) 0.0006(15) 0.0035(14)
N3 0.0319(18) 0.0194(16) 0.0238(18) 0.0007(13) 0.0023(14) 0.0009(13)
N4 0.035(2) 0.0269(19) 0.043(2) 0.0081(16) -0.0050(17) -0.0100(16)
N5 0.0160(15) 0.0148(14) 0.0184(15) -0.0010(12) 0.0005(12) -0.0003(11)
N6 0.0198(15) 0.0118(14) 0.0193(15) 0.0009(12) 0.0004(12) 0.0023(11)
F1 0.0320(13) 0.0431(14) 0.0210(11) 0.0088(10) 0.0106(10) 0.0056(10)
F2 0.0279(12) 0.0196(11) 0.0407(14) -0.0077(10) 0.0130(10) 0.0013(9)
F3 0.0186(11) 0.0366(13) 0.0306(12) -0.0083(10) 0.0044(9) -0.0066(9)
C1 0.0201(18) 0.0190(18) 0.0196(18) -0.0013(14) 0.0039(14) 0.0006(14)
C2 0.0206(18) 0.0133(17) 0.0192(18) -0.0003(13) 0.0011(14) 0.0010(13)
C3 0.0201(18) 0.0120(16) 0.0225(19) 0.0001(14) -0.0001(15) 0.0022(13)
C4 0.025(2) 0.0121(17) 0.0199(18) -0.0003(14) 0.0054(15) 0.0030(14)
C5 0.0184(18) 0.0176(18) 0.0232(19) -0.0005(15) 0.0006(15) 0.0041(14)
C6 0.0212(18) 0.0116(17) 0.026(2) 0.0019(14) 0.0069(15) 0.0004(13)
C7 0.024(2) 0.0161(18) 0.0233(19) 0.0029(14) -0.0005(15) 0.0006(15)
C8 0.0185(18) 0.0146(17) 0.0201(18) 0.0021(14) 0.0086(15) -0.0015(13)
C9 0.0186(18) 0.0117(16) 0.0189(18) 0.0041(14) 0.0033(14) 0.0020(13)
C11 0.0201(18) 0.0100(16) 0.0179(17) 0.0002(13) -0.0031(14) -0.0018(13)
C12 0.0235(19) 0.0179(18) 0.0213(18) 0.0018(15) 0.0004(15) -0.0022(14)
C13 0.0209(19) 0.0207(19) 0.029(2) -0.0004(16) -0.0001(16) -0.0027(15)
C14 0.035(2) 0.0141(18) 0.025(2) -0.0010(15) -0.0090(17) 0.0008(15)
C15 0.032(2) 0.0163(18) 0.0190(18) -0.0015(14) 0.0026(16) 0.0039(15)
C16 0.0258(19) 0.0120(16) 0.0204(18) 0.0017(14) 0.0010(15) 0.0005(14)
C17 0.029(2) 0.026(2) 0.024(2) -0.0010(16) 0.0073(16) -0.0012(16)
C18 0.024(2) 0.049(3) 0.023(2) -0.0002(18) 0.0036(16) -0.0090(18)
C21 0.0272(19) 0.0116(16) 0.0185(17) -0.0003(14) -0.0072(14) 0.0048(14)
C22 0.031(2) 0.0117(17) 0.027(2) 0.0022(14) -0.0029(16) 0.0018(14)
C23 0.026(2) 0.0136(18) 0.036(2) 0.0039(16) -0.0095(17) 0.0007(15)
C24 0.037(2) 0.0166(19) 0.035(2) -0.0034(16) -0.0179(19) 0.0041(16)
C25 0.046(3) 0.023(2) 0.0185(19) -0.0045(16) -0.0041(17) 0.0094(18)
C26 0.037(2) 0.0167(18) 0.0227(19) 0.0008(15) -0.0029(16) 0.0082(16)
C27 0.038(2) 0.037(2) 0.026(2) -0.0026(18) 0.0064(18) 0.0028(19)
C28 0.026(2) 0.024(2) 0.033(2) 0.0022(17) -0.0012(17) -0.0042(16)
C31 0.0209(18) 0.0181(17) 0.0120(16) -0.0010(13) -0.0023(14) 0.0058(14)
C32 0.0230(19) 0.0237(19) 0.0158(18) 0.0019(14) 0.0024(14) 0.0056(15)
C33 0.0207(19) 0.038(2) 0.0204(19) -0.0026(17) 0.0015(15) 0.0077(16)
C34 0.028(2) 0.034(2) 0.022(2) -0.0013(17) -0.0023(16) 0.0177(17)
C35 0.042(2) 0.0184(19) 0.028(2) 0.0014(16) -0.0010(18) 0.0118(17)
C36 0.028(2) 0.0174(18) 0.026(2) -0.0007(15) -0.0021(16) 0.0003(15)
C41 0.0180(17) 0.0135(16) 0.0165(17) 0.0029(13) -0.0020(14) 0.0028(13)
C42 0.0216(18) 0.0148(17) 0.0247(19) 0.0001(14) 0.0064(15) 0.0007(14)
C43 0.030(2) 0.0158(18) 0.0219(19) -0.0020(14) 0.0033(16) 0.0036(15)
C44 0.0239(19) 0.0121(17) 0.027(2) -0.0014(14) -0.0052(15) 0.0001(14)
C45 0.0212(19) 0.0183(19) 0.030(2) 0.0002(15) 0.0019(16) -0.0023(14)
C46 0.0236(19) 0.0178(18) 0.0163(17) 0.0006(14) 0.0033(14) 0.0010(14)
C51 0.0219(18) 0.0130(17) 0.0166(17) -0.0032(13) 0.0040(14) -0.0029(13)
C52 0.0233(19) 0.0200(18) 0.0198(18) 0.0024(14) 0.0002(15) -0.0015(15)
C53 0.034(2) 0.026(2) 0.0190(19) 0.0014(15) 0.0045(16) -0.0061(16)
C54 0.028(2) 0.023(2) 0.028(2) -0.0100(16) 0.0110(16) -0.0076(15)
C55 0.0228(19) 0.0230(19) 0.029(2) -0.0020(16) 0.0066(16) -0.0002(15)
C56 0.025(2) 0.0199(19) 0.024(2) 0.0021(15) 0.0042(16) 0.0029(15)
C99 0.057(3) 0.030(2) 0.043(3) 0.004(2) 0.004(2) -0.001(2)
Cl1 0.0395(6) 0.0328(6) 0.0328(5) 0.0019(4) 0.0023(4) 0.0028(4)
Cl2 0.0452(7) 0.0764(10) 0.0516(8) 0.0137(7) 0.0167(6) 0.0093(6)

loop_
_geom_bond_atom_site_label_1
_geom_bond_atom_site_label_2
_geom_bond_distance
_geom_bond_site_symmetry_2
_geom_bond_publ_flag
Rh1 C9 1.974(4) . ?
Rh1 C8 1.981(4) . ?
Rh1 C1 2.065(3) . ?
Rh1 C3 2.122(3) . ?
Rh1 C2 2.216(3) . ?
Rh1 P1 2.3717(9) . ?
P1 C51 1.822(3) . ?
P1 C31 1.827(3) . ?
P1 C41 1.828(4) . ?
N1 C4 1.148(5) . ?
N2 C5 1.137(5) . ?
N3 C6 1.141(5) . ?
N4 C7 1.145(5) . ?
N5 C8 1.148(4) . ?
N5 C11 1.404(4) . ?
N6 C9 1.151(4) . ?
N6 C21 1.407(4) . ?
F1 C1 1.365(4) . ?
F2 C1 1.365(4) . ?
F3 C1 1.364(4) . ?
C2 C4 1.434(5) . ?
C2 C5 1.446(5) . ?
C2 C3 1.509(5) . ?
C3 C7 1.443(5) . ?
C3 C6 1.448(5) . ?
C11 C16 1.395(5) . ?
C11 C12 1.398(5) . ?
C12 C13 1.392(5) . ?
C12 C18 1.501(5) . ?
C13 C14 1.373(5) . ?
C14 C15 1.380(5) . ?
C15 C16 1.390(5) . ?
C16 C17 1.502(5) . ?
C21 C22 1.397(5) . ?
C21 C26 1.402(5) . ?
C22 C23 1.391(5) . ?
C22 C28 1.499(5) . ?
C23 C24 1.376(5) . ?
C24 C25 1.375(6) . ?
C25 C26 1.388(5) . ?
C26 C27 1.495(6) . ?
C31 C32 1.393(5) . ?
C31 C36 1.399(5) . ?
C32 C33 1.395(5) . ?
C33 C34 1.381(5) . ?
C34 C35 1.378(6) . ?
C35 C36 1.385(5) . ?
C41 C46 1.386(5) . ?
C41 C42 1.401(5) . ?
C42 C43 1.384(5) . ?
C43 C44 1.392(5) . ?
C44 C45 1.381(5) . ?
C45 C46 1.387(5) . ?
C51 C52 1.389(5) . ?
C51 C56 1.399(5) . ?
C52 C53 1.388(5) . ?
C53 C54 1.376(5) . ?
C54 C55 1.383(5) . ?
C55 C56 1.374(5) . ?
C99 Cl2 1.767(5) . ?
C99 Cl1 1.770(5) . ?
